data_2226218
loop_
_publ_author_name
'Pan, Zhi-fang'

_publ_section_title
;
 (<i>E</i>)-3-(4-Fluorophenyl)-1-(2-nitrophenyl)prop-2-en-1-one
;
_journal_coeditor_code LH5041
_journal_issue 6
_journal_name_full 'Acta Crystallographica Section E'
_journal_page_first o1414
_journal_paper_doi 10.1107/S160053681001809X
_journal_volume 66
_journal_year 2010
_chemical_formula_iupac 'C15 H10 F N O3'
_chemical_formula_moiety 'C15 H10 F N O3'
_chemical_formula_sum 'C15 H10 F N O3'
_chemical_formula_weight 271.24
_chemical_name_systematic
;
(<i>E</i>)-3-(4-Fluorophenyl)-1-(2-nitrophenyl)prop-2-en-1-one
;
_space_group_IT_number 14
_symmetry_cell_setting monoclinic
_symmetry_space_group_name_Hall '-P 2yn'
_symmetry_space_group_name_H-M 'P 1 21/n 1'
_atom_sites_solution_hydrogens geom
_atom_sites_solution_primary direct
_atom_sites_solution_secondary difmap
_audit_creation_method SHELXL-97
_cell_angle_alpha 90.00
_cell_angle_beta 96.72(3)
_cell_angle_gamma 90.00
_cell_formula_units_Z 4
_cell_length_a 7.7698(16)
_cell_length_b 17.072(3)
_cell_length_c 9.759(2)
_cell_measurement_reflns_used 2218
_cell_measurement_temperature 293(2)
_cell_measurement_theta_max 27.48
_cell_measurement_theta_min 3.18
_cell_volume 1285.6(4)
_computing_cell_refinement 'SAINT (Bruker, 1997)'
_computing_data_collection 'SMART (Bruker, 1997)'
_computing_data_reduction 'SAINT (Bruker, 1997)'
_computing_molecular_graphics 'SHELXTL (Sheldrick, 2008)'
_computing_publication_material 'SHELXTL (Sheldrick, 2008)'
_computing_structure_refinement 'SHELXL97 (Sheldrick, 2008)'
_computing_structure_solution 'SHELXS97 (Sheldrick, 2008)'
_diffrn_ambient_temperature 293(2)
_diffrn_measured_fraction_theta_full 0.992
_diffrn_measured_fraction_theta_max 0.992
_diffrn_measurement_device_type 'Bruker SMART CCD'
_diffrn_measurement_method '\f and \w scans'
_diffrn_radiation_monochromator graphite
_diffrn_radiation_source 'fine-focus sealed tube'
_diffrn_radiation_type MoK\a
_diffrn_radiation_wavelength 0.71073
_diffrn_reflns_av_R_equivalents 0.0205
_diffrn_reflns_av_sigmaI/netI 0.0163
_diffrn_reflns_limit_h_max 10
_diffrn_reflns_limit_h_min -9
_diffrn_reflns_limit_k_max 22
_diffrn_reflns_limit_k_min -22
_diffrn_reflns_limit_l_max 12
_diffrn_reflns_limit_l_min -12
_diffrn_reflns_number 12293
_diffrn_reflns_theta_full 27.48
_diffrn_reflns_theta_max 27.48
_diffrn_reflns_theta_min 3.18
_exptl_absorpt_coefficient_mu 0.108
_exptl_absorpt_correction_type none
_exptl_crystal_colour colourless
_exptl_crystal_density_diffrn 1.401
_exptl_crystal_density_method 'not measured'
_exptl_crystal_description bar
_exptl_crystal_F_000 560
_exptl_crystal_size_max 0.3
_exptl_crystal_size_mid 0.3
_exptl_crystal_size_min 0.2
_refine_diff_density_max 0.244
_refine_diff_density_min -0.192
_refine_ls_extinction_method none
_refine_ls_goodness_of_fit_ref 1.127
_refine_ls_hydrogen_treatment constr
_refine_ls_matrix_type full
_refine_ls_number_parameters 181
_refine_ls_number_reflns 2921
_refine_ls_number_restraints 0
_refine_ls_restrained_S_all 1.127
_refine_ls_R_factor_all 0.0576
_refine_ls_R_factor_gt 0.0438
_refine_ls_shift/su_max 0.000
_refine_ls_shift/su_mean 0.000
_refine_ls_structure_factor_coef Fsqd
_refine_ls_weighting_details 'calc w=1/[\s^2^(Fo^2^)+(0.0695P)^2^+0.2079P] where P=(Fo^2^+2Fc^2^)/3'
_refine_ls_weighting_scheme calc
_refine_ls_wR_factor_gt 0.1257
_refine_ls_wR_factor_ref 0.1406
_reflns_number_gt 2218
_reflns_number_total 2921
_reflns_threshold_expression I>2\s(I)
_cod_data_source_file lh5041.cif
_cod_data_source_block I
_cod_depositor_comments
;
The following automatic conversions were performed:
'_symmetry_cell_setting' value 'Monoclinic' changed to 'monoclinic'
according to '/home/saulius/struct/CIF-dictionaries/cif_core.dic'
dictionary named 'cif_core.dic' version 2.4.1 from 2010-06-29.

Automatic conversion script
Id: cif_fix_enum 1527 2010-12-29 10:47:43Z saulius 
;
_cod_original_cell_volume 1285.6(5)
_cod_original_sg_symbol_H-M 'P 21/n'
_cod_database_code 2226218
_cod_database_fobs_code 2226218

loop_
_symmetry_equiv_pos_as_xyz
'x, y, z'
'-x+1/2, y+1/2, -z+1/2'
'-x, -y, -z'
'x-1/2, -y-1/2, z-1/2'

loop_
_atom_site_type_symbol
_atom_site_label
_atom_site_fract_x
_atom_site_fract_y
_atom_site_fract_z
_atom_site_U_iso_or_equiv
_atom_site_adp_type
_atom_site_calc_flag
_atom_site_refinement_flags
_atom_site_occupancy
_atom_site_disorder_assembly
_atom_site_disorder_group
O O3 0.08601(15) 0.10025(8) 0.43283(13) 0.0659(4) Uani d . 1 . .
C C7 0.22626(19) 0.11601(9) 0.49650(15) 0.0449(3) Uani d . 1 . .
C C9 0.18075(19) 0.04525(9) 0.70546(15) 0.0469(3) Uani d . 1 . .
H H9A 0.0871 0.0226 0.6517 0.056 Uiso calc R 1 . .
C C6 0.36095(18) 0.15551(8) 0.42269(14) 0.0418(3) Uani d . 1 . .
C C8 0.27359(19) 0.09685(9) 0.64309(15) 0.0472(4) Uani d . 1 . .
H H8A 0.3689 0.1209 0.6924 0.057 Uiso calc R 1 . .
C C15 0.1386(2) -0.05036(9) 0.88492(16) 0.0495(4) Uani d . 1 . .
H H15A 0.0725 -0.0794 0.8173 0.059 Uiso calc R 1 . .
F F1 0.27941(18) -0.06060(9) 1.24775(11) 0.0933(4) Uani d . 1 . .
N N1 0.13799(19) 0.23833(8) 0.29207(17) 0.0589(4) Uani d . 1 . .
C C10 0.21056(19) 0.02052(9) 0.84967(15) 0.0449(3) Uani d . 1 . .
C C11 0.3057(2) 0.06445(10) 0.95326(16) 0.0522(4) Uani d . 1 . .
H H11A 0.3536 0.1122 0.9317 0.063 Uiso calc R 1 . .
C C1 0.31757(19) 0.20928(9) 0.31805(16) 0.0471(4) Uani d . 1 . .
C C5 0.5339(2) 0.13342(10) 0.44662(16) 0.0521(4) Uani d . 1 . .
H H5A 0.5685 0.0977 0.5165 0.063 Uiso calc R 1 . .
C C14 0.1637(2) -0.07817(11) 1.01808(18) 0.0569(4) Uani d . 1 . .
H H14A 0.1179 -0.1261 1.0408 0.068 Uiso calc R 1 . .
C C12 0.3287(2) 0.03713(12) 1.08766(17) 0.0595(5) Uani d . 1 . .
H H12A 0.3911 0.0661 1.1574 0.071 Uiso calc R 1 . .
C C13 0.2572(2) -0.03371(12) 1.11546(16) 0.0593(5) Uani d . 1 . .
C C4 0.6559(2) 0.16380(12) 0.36778(19) 0.0634(5) Uani d . 1 . .
H H4A 0.7714 0.1487 0.3857 0.076 Uiso calc R 1 . .
O O2 0.07277(18) 0.26603(9) 0.38907(18) 0.0830(5) Uani d . 1 . .
C C2 0.4367(2) 0.23925(11) 0.2374(2) 0.0643(5) Uani d . 1 . .
H H2A 0.4026 0.2745 0.1667 0.077 Uiso calc R 1 . .
C C3 0.6067(3) 0.21593(13) 0.2637(2) 0.0702(5) Uani d . 1 . .
H H3A 0.6888 0.2356 0.2106 0.084 Uiso calc R 1 . .
O O1 0.0655(2) 0.23414(11) 0.17437(17) 0.0930(5) Uani d . 1 . .

loop_
_atom_site_aniso_label
_atom_site_aniso_U_11
_atom_site_aniso_U_22
_atom_site_aniso_U_33
_atom_site_aniso_U_12
_atom_site_aniso_U_13
_atom_site_aniso_U_23
O3 0.0545(7) 0.0779(9) 0.0612(7) -0.0237(6) -0.0098(5) 0.0163(6)
C7 0.0435(8) 0.0443(8) 0.0459(8) -0.0029(6) 0.0003(6) 0.0010(6)
C9 0.0446(8) 0.0472(8) 0.0477(8) -0.0016(6) 0.0013(6) -0.0025(6)
C6 0.0411(7) 0.0437(7) 0.0396(7) -0.0021(6) 0.0009(5) -0.0065(6)
C8 0.0424(7) 0.0526(9) 0.0455(8) -0.0057(6) 0.0006(6) -0.0017(6)
C15 0.0508(8) 0.0491(8) 0.0488(8) 0.0039(6) 0.0063(7) 0.0005(6)
F1 0.1009(9) 0.1298(11) 0.0478(6) 0.0207(8) 0.0028(6) 0.0285(6)
N1 0.0533(8) 0.0473(8) 0.0755(10) 0.0011(6) 0.0049(7) 0.0163(7)
C10 0.0432(7) 0.0503(8) 0.0417(7) 0.0059(6) 0.0076(6) -0.0004(6)
C11 0.0486(8) 0.0571(9) 0.0515(8) -0.0001(7) 0.0084(7) -0.0037(7)
C1 0.0458(8) 0.0396(7) 0.0560(9) -0.0011(6) 0.0070(6) 0.0006(6)
C5 0.0474(8) 0.0621(10) 0.0456(8) 0.0040(7) 0.0002(6) -0.0042(7)
C14 0.0590(9) 0.0554(9) 0.0577(9) 0.0109(7) 0.0126(8) 0.0124(7)
C12 0.0538(9) 0.0791(12) 0.0448(8) 0.0068(8) 0.0020(7) -0.0115(8)
C13 0.0555(9) 0.0819(12) 0.0411(8) 0.0204(9) 0.0075(7) 0.0121(8)
C4 0.0413(8) 0.0821(13) 0.0678(11) 0.0007(8) 0.0105(8) -0.0142(9)
O2 0.0623(8) 0.0779(10) 0.1116(12) 0.0149(7) 0.0225(8) -0.0109(8)
C2 0.0669(11) 0.0554(10) 0.0734(12) -0.0025(8) 0.0199(9) 0.0147(8)
C3 0.0601(11) 0.0744(12) 0.0809(13) -0.0075(9) 0.0287(10) 0.0056(10)
O1 0.0797(10) 0.1129(13) 0.0809(10) 0.0104(9) -0.0132(8) 0.0361(9)

loop_
_atom_type_symbol
_atom_type_description
_atom_type_scat_dispersion_real
_atom_type_scat_dispersion_imag
_atom_type_scat_source
C C 0.0033 0.0016 'International Tables Vol C Tables 4.2.6.8 and 6.1.1.4'
H H 0.0000 0.0000 'International Tables Vol C Tables 4.2.6.8 and 6.1.1.4'
N N 0.0061 0.0033 'International Tables Vol C Tables 4.2.6.8 and 6.1.1.4'
O O 0.0106 0.0060 'International Tables Vol C Tables 4.2.6.8 and 6.1.1.4'
F F 0.0171 0.0103 'International Tables Vol C Tables 4.2.6.8 and 6.1.1.4'

loop_
_geom_angle_atom_site_label_1
_geom_angle_atom_site_label_2
_geom_angle_atom_site_label_3
_geom_angle_site_symmetry_1
_geom_angle_site_symmetry_3
_geom_angle
_geom_angle_publ_flag
O3 C7 C8 . . 123.58(14) ?
O3 C7 C6 . . 119.14(13) ?
C8 C7 C6 . . 117.27(12) ?
C8 C9 C10 . . 126.77(14) ?
C8 C9 H9A . . 116.6 ?
C10 C9 H9A . . 116.6 ?
C1 C6 C5 . . 116.81(14) ?
C1 C6 C7 . . 121.96(13) ?
C5 C6 C7 . . 120.89(14) ?
C9 C8 C7 . . 120.32(14) ?
C9 C8 H8A . . 119.8 ?
C7 C8 H8A . . 119.8 ?
C14 C15 C10 . . 121.09(16) ?
C14 C15 H15A . . 119.5 ?
C10 C15 H15A . . 119.5 ?
O2 N1 O1 . . 124.40(16) ?
O2 N1 C1 . . 117.87(15) ?
O1 N1 C1 . . 117.71(16) ?
C15 C10 C11 . . 118.74(14) ?
C15 C10 C9 . . 117.76(14) ?
C11 C10 C9 . . 123.49(15) ?
C12 C11 C10 . . 120.21(16) ?
C12 C11 H11A . . 119.9 ?
C10 C11 H11A . . 119.9 ?
C2 C1 C6 . . 122.96(15) ?
C2 C1 N1 . . 117.45(15) ?
C6 C1 N1 . . 119.56(13) ?
C6 C5 C4 . . 121.00(16) ?
C6 C5 H5A . . 119.5 ?
C4 C5 H5A . . 119.5 ?
C13 C14 C15 . . 118.23(17) ?
C13 C14 H14A . . 120.9 ?
C15 C14 H14A . . 120.9 ?
C13 C12 C11 . . 118.32(16) ?
C13 C12 H12A . . 120.8 ?
C11 C12 H12A . . 120.8 ?
C14 C13 F1 . . 118.22(18) ?
C14 C13 C12 . . 123.39(15) ?
F1 C13 C12 . . 118.40(17) ?
C3 C4 C5 . . 120.24(16) ?
C3 C4 H4A . . 119.9 ?
C5 C4 H4A . . 119.9 ?
C3 C2 C1 . . 118.66(17) ?
C3 C2 H2A . . 120.7 ?
C1 C2 H2A . . 120.7 ?
C4 C3 C2 . . 120.31(16) ?
C4 C3 H3A . . 119.8 ?
C2 C3 H3A . . 119.8 ?

loop_
_geom_bond_atom_site_label_1
_geom_bond_atom_site_label_2
_geom_bond_site_symmetry_2
_geom_bond_distance
_geom_bond_publ_flag
O3 C7 . 1.2195(18) ?
C7 C8 . 1.472(2) ?
C7 C6 . 1.498(2) ?
C9 C8 . 1.330(2) ?
C9 C10 . 1.462(2) ?
C9 H9A . 0.9300 ?
C6 C1 . 1.385(2) ?
C6 C5 . 1.389(2) ?
C8 H8A . 0.9300 ?
C15 C14 . 1.376(2) ?
C15 C10 . 1.393(2) ?
C15 H15A . 0.9300 ?
F1 C13 . 1.3619(18) ?
N1 O2 . 1.220(2) ?
N1 O1 . 1.221(2) ?
N1 C1 . 1.475(2) ?
C10 C11 . 1.399(2) ?
C11 C12 . 1.384(2) ?
C11 H11A . 0.9300 ?
C1 C2 . 1.382(2) ?
C5 C4 . 1.390(2) ?
C5 H5A . 0.9300 ?
C14 C13 . 1.359(3) ?
C14 H14A . 0.9300 ?
C12 C13 . 1.371(3) ?
C12 H12A . 0.9300 ?
C4 C3 . 1.371(3) ?
C4 H4A . 0.9300 ?
C2 C3 . 1.375(3) ?
C2 H2A . 0.9300 ?
C3 H3A . 0.9300 ?

loop_
_geom_hbond_atom_site_label_D
_geom_hbond_atom_site_label_H
_geom_hbond_atom_site_label_A
_geom_hbond_site_symmetry_A
_geom_hbond_distance_DH
_geom_hbond_distance_HA
_geom_hbond_distance_DA
_geom_hbond_angle_DHA
_geom_hbond_publ_flag
C4 H4A O3 1_655 0.93 2.57 3.500(2) 177.3 y
C5 H5A F1 3_657 0.93 2.54 3.396(2) 153.0 y
C9 H9A O3 . 0.93 2.51 2.836(2) 100.6 n
C9 H9A O3 3_556 0.93 2.57 3.411(2) 149.9 y

loop_
_cod_related_entry_id
_cod_related_entry_database
_cod_related_entry_code
1 ChemSpider 7730240
